data_7249250
loop_
_publ_author_name
'Zhang, Jiacheng'
'Yao, Lei'
'Li, Wenju'
'Zhang, Yongyi'
'Jin, Tao'
'Wang, Guan'
'Zhang, Jing'
'Zhao, Jianfeng'

_publ_section_title
;
 Red luminescent helical ribbons based on a non-polar charge-transfer
 complex
;
_journal_issue 35
_journal_name_full CrystEngComm
_journal_page_first 4777
_journal_page_last 4781
_journal_paper_doi 10.1039/D4CE00733F
_journal_volume 26
_journal_year 2024
_chemical_formula_moiety 'C20 H12 O, C13 H4 N4 O'
_chemical_formula_sum 'C33 H16 N4 O2'
_chemical_formula_weight 500.50
_space_group_crystal_system monoclinic
_space_group_IT_number 14
_space_group_name_Hall '-P 2ybc'
_space_group_name_H-M_alt 'P 1 21/c 1'
_atom_sites_solution_hydrogens geom
_atom_sites_solution_primary dual
_audit_creation_date 2023-03-06
_audit_creation_method
;
Olex2 1.5
(compiled 2023.02.24 svn.rf166f9f3 for OlexSys, GUI svn.r6725)
;
_audit_update_record
;
2024-03-16 deposited with the CCDC.	2024-08-21 downloaded from the CCDC.
;
_cell_angle_alpha 90
_cell_angle_beta 103.454(2)
_cell_angle_gamma 90
_cell_formula_units_Z 4
_cell_length_a 17.9102(6)
_cell_length_b 7.1842(3)
_cell_length_c 18.6886(7)
_cell_measurement_reflns_used 2779
_cell_measurement_temperature 193.00
_cell_measurement_theta_max 67.939
_cell_measurement_theta_min 4.866
_cell_volume 2338.68(15)
_computing_cell_refinement 'SAINT V8.40B (?, 2016)'
_computing_data_reduction 'SAINT V8.40B (?, 2016)'
_computing_molecular_graphics 'Olex2 1.5 (Dolomanov et al., 2009)'
_computing_publication_material 'Olex2 1.5 (Dolomanov et al., 2009)'
_computing_structure_refinement 'SHELXL 2018/3 (Sheldrick, 2015)'
_computing_structure_solution 'SHELXT 2018/2 (Sheldrick, 2018)'
_diffrn_ambient_temperature 193.00
_diffrn_measured_fraction_theta_full 0.989
_diffrn_measured_fraction_theta_max 0.985
_diffrn_measurement_device_type 'Bruker D8 VENTURE'
_diffrn_measurement_method '\f and \w scans'
_diffrn_radiation_type CuK\a
_diffrn_radiation_wavelength 1.54178
_diffrn_reflns_av_R_equivalents 0.0630
_diffrn_reflns_av_unetI/netI 0.0681
_diffrn_reflns_Laue_measured_fraction_full 0.989
_diffrn_reflns_Laue_measured_fraction_max 0.985
_diffrn_reflns_limit_h_max 21
_diffrn_reflns_limit_h_min -16
_diffrn_reflns_limit_k_max 7
_diffrn_reflns_limit_k_min -8
_diffrn_reflns_limit_l_max 22
_diffrn_reflns_limit_l_min -22
_diffrn_reflns_number 13980
_diffrn_reflns_point_group_measured_fraction_full 0.989
_diffrn_reflns_point_group_measured_fraction_max 0.985
_diffrn_reflns_theta_full 67.679
_diffrn_reflns_theta_max 68.335
_diffrn_reflns_theta_min 2.537
_diffrn_source_current 1.1
_diffrn_source_power 0.05500000000000001
_diffrn_source_voltage 50.0
_diffrn_standards_number 0
_exptl_absorpt_coefficient_mu 0.732
_exptl_absorpt_correction_T_max 0.7531
_exptl_absorpt_correction_T_min 0.6126
_exptl_absorpt_correction_type multi-scan
_exptl_absorpt_process_details
;
SADABS-2016/2 (Bruker,2016/2) was used for absorption correction.
wR2(int) was 0.1469 before and 0.0834 after correction.
The Ratio of minimum to maximum transmission is 0.8134.
The \l/2 correction factor is Not present.
;
_exptl_crystal_density_diffrn 1.421
_exptl_crystal_description block
_exptl_crystal_F_000 1032
_exptl_crystal_preparation Luminescent
_exptl_crystal_size_max 0.15
_exptl_crystal_size_mid 0.13
_exptl_crystal_size_min 0.12
_refine_diff_density_max 0.216
_refine_diff_density_min -0.220
_refine_diff_density_rms 0.055
_refine_ls_extinction_coef 0.0010(2)
_refine_ls_extinction_expression Fc^*^=kFc[1+0.001xFc^2^\l^3^/sin(2\q)]^-1/4^
_refine_ls_extinction_method 'SHELXL-2018/3 (Sheldrick 2018)'
_refine_ls_goodness_of_fit_ref 1.025
_refine_ls_hydrogen_treatment constr
_refine_ls_matrix_type full
_refine_ls_number_parameters 353
_refine_ls_number_reflns 4240
_refine_ls_number_restraints 0
_refine_ls_restrained_S_all 1.025
_refine_ls_R_factor_all 0.0730
_refine_ls_R_factor_gt 0.0491
_refine_ls_shift/su_max 0.003
_refine_ls_shift/su_mean 0.000
_refine_ls_structure_factor_coef Fsqd
_refine_ls_weighting_details 'w=1/[\s^2^(Fo^2^)+(0.0669P)^2^+0.1637P] where P=(Fo^2^+2Fc^2^)/3'
_refine_ls_weighting_scheme calc
_refine_ls_wR_factor_gt 0.1210
_refine_ls_wR_factor_ref 0.1371
_reflns_Friedel_coverage 0.000
_reflns_number_gt 3017
_reflns_number_total 4240
_reflns_threshold_expression 'I > 2\s(I)'
_cod_data_source_file d4ce00733f2.cif
_cod_data_source_block cu_20230303_ys_ny_dnf_dcaf_0m
_cod_depositor_comments 'Adding full bibliography for 7249250.cif.'
_cod_database_code 7249250
_shelx_shelxl_version_number 2018/3
_shelx_space_group_comment
;
The symmetry employed for this shelxl refinement is uniquely defined
by the following loop, which should always be used as a source of
symmetry information in preference to the above space-group names.
They are only intended as comments.
;
_shelx_estimated_absorpt_t_max 0.917
_shelx_estimated_absorpt_t_min 0.898
_olex2_refinement_description
;
1. Fixed Uiso
 At 1.2 times of:
  All C(H) groups
2.a Aromatic/amide H refined with riding coordinates:
 C2(H2), C3(H3), C7(H7), C8(H8), C9(H9), C10(H10), C13(H13), C14(H14),
 C17(H17), C18(H18), C19(H19), C20(H20), C24(H24), C25(H25), C26(H26), C27(H27)
;
_olex2_submission_special_instructions 'No special instructions were received'

loop_
_space_group_symop_operation_xyz
'x, y, z'
'-x, y+1/2, -z+1/2'
'-x, -y, -z'
'x, -y-1/2, z-1/2'

loop_
_atom_site_label
_atom_site_type_symbol
_atom_site_fract_x
_atom_site_fract_y
_atom_site_fract_z
_atom_site_U_iso_or_equiv
_atom_site_adp_type
_atom_site_occupancy
_atom_site_site_symmetry_order
_atom_site_calc_flag
_atom_site_refinement_flags_posn
_atom_site_refinement_flags_adp
_atom_site_refinement_flags_occupancy
_atom_site_disorder_assembly
_atom_site_disorder_group
O1 O 0.10372(8) 0.9000(2) 0.51026(7) 0.0355(4) Uani 1 1 d . . . . .
C1 C 0.08109(12) 0.8329(3) 0.57061(11) 0.0320(5) Uani 1 1 d . . . . .
C2 C 0.00959(12) 0.7490(3) 0.56405(12) 0.0370(5) Uani 1 1 d . . . . .
H2 H -0.026011 0.737726 0.517852 0.044 Uiso 1 1 calc R U . . .
C3 C -0.00658(13) 0.6842(3) 0.62700(12) 0.0362(5) Uani 1 1 d . . . . .
H3 H -0.053421 0.619770 0.624633 0.043 Uiso 1 1 calc R U . . .
C4 C 0.04535(12) 0.7110(3) 0.69648(11) 0.0318(5) Uani 1 1 d . . . . .
C5 C 0.11792(12) 0.8004(3) 0.70239(10) 0.0286(4) Uani 1 1 d . . . . .
C6 C 0.13808(11) 0.8511(3) 0.63482(10) 0.0275(4) Uani 1 1 d . . . . .
C7 C 0.16239(12) 0.8399(3) 0.77402(11) 0.0320(5) Uani 1 1 d . . . . .
H7 H 0.209615 0.904781 0.779532 0.038 Uiso 1 1 calc R U . . .
C8 C 0.13847(14) 0.7863(3) 0.83542(12) 0.0382(5) Uani 1 1 d . . . . .
H8 H 0.169124 0.815529 0.882770 0.046 Uiso 1 1 calc R U . . .
C9 C 0.06962(14) 0.6890(3) 0.82948(12) 0.0420(5) Uani 1 1 d . . . . .
H9 H 0.054678 0.647893 0.872413 0.050 Uiso 1 1 calc R U . . .
C10 C 0.02401(13) 0.6538(3) 0.76129(12) 0.0376(5) Uani 1 1 d . . . . .
H10 H -0.023092 0.589342 0.757407 0.045 Uiso 1 1 calc R U . . .
C11 C 0.20479(12) 0.9243(3) 0.61059(10) 0.0285(4) Uani 1 1 d . . . . .
C12 C 0.17780(12) 0.9565(3) 0.53542(11) 0.0311(4) Uani 1 1 d . . . . .
C13 C 0.21958(13) 1.0360(3) 0.48872(11) 0.0367(5) Uani 1 1 d . . . . .
H13 H 0.197066 1.056947 0.438109 0.044 Uiso 1 1 calc R U . . .
C14 C 0.29399(14) 1.0821(3) 0.51891(12) 0.0365(5) Uani 1 1 d . . . . .
H14 H 0.323395 1.142311 0.489464 0.044 Uiso 1 1 calc R U . . .
C15 C 0.32846(12) 1.0414(3) 0.59393(11) 0.0321(5) Uani 1 1 d . . . . .
C16 C 0.28493(12) 0.9584(3) 0.64158(11) 0.0283(4) Uani 1 1 d . . . . .
C17 C 0.32525(12) 0.9069(3) 0.71311(11) 0.0324(5) Uani 1 1 d . . . . .
H17 H 0.298739 0.845329 0.744805 0.039 Uiso 1 1 calc R U . . .
C18 C 0.40246(12) 0.9446(3) 0.73764(12) 0.0365(5) Uani 1 1 d . . . . .
H18 H 0.428329 0.908664 0.785977 0.044 Uiso 1 1 calc R U . . .
C19 C 0.44324(13) 1.0347(3) 0.69250(13) 0.0413(5) Uani 1 1 d . . . . .
H19 H 0.495902 1.064510 0.710795 0.050 Uiso 1 1 calc R U . . .
C20 C 0.40713(13) 1.0797(3) 0.62205(13) 0.0382(5) Uani 1 1 d . . . . .
H20 H 0.435532 1.138014 0.591231 0.046 Uiso 1 1 calc R U . . .
O2 O 0.14356(9) 0.4642(2) 0.51490(9) 0.0482(4) Uani 1 1 d . . . . .
N1 N 0.29623(11) 0.6047(2) 0.49527(10) 0.0361(4) Uani 1 1 d . . . . .
N2 N 0.41110(14) 0.8096(3) 0.39490(12) 0.0571(6) Uani 1 1 d . . . . .
N3 N 0.40697(10) 0.5575(2) 0.63260(9) 0.0329(4) Uani 1 1 d . . . . .
N4 N 0.56595(12) 0.7097(3) 0.57552(12) 0.0520(5) Uani 1 1 d . . . . .
C21 C 0.20203(13) 0.4700(3) 0.56298(13) 0.0369(5) Uani 1 1 d . . . . .
C22 C 0.21514(13) 0.4167(3) 0.64151(12) 0.0352(5) Uani 1 1 d . . . . .
C23 C 0.29251(12) 0.4415(3) 0.67730(12) 0.0328(5) Uani 1 1 d . . . . .
C24 C 0.31934(14) 0.4030(3) 0.75121(12) 0.0385(5) Uani 1 1 d . . . . .
H24 H 0.371936 0.418185 0.775057 0.046 Uiso 1 1 calc R U . . .
C25 C 0.26560(15) 0.3409(3) 0.78935(13) 0.0451(6) Uani 1 1 d . . . . .
H25 H 0.282070 0.313828 0.840359 0.054 Uiso 1 1 calc R U . . .
C26 C 0.18899(14) 0.3177(3) 0.75472(14) 0.0443(6) Uani 1 1 d . . . . .
H26 H 0.153955 0.276537 0.782506 0.053 Uiso 1 1 calc R U . . .
C27 C 0.16244(14) 0.3534(3) 0.68017(14) 0.0410(5) Uani 1 1 d . . . . .
H27 H 0.110021 0.335269 0.656304 0.049 Uiso 1 1 calc R U . . .
C28 C 0.33296(12) 0.5150(3) 0.62319(11) 0.0309(4) Uani 1 1 d . . . . .
C29 C 0.27972(12) 0.5361(3) 0.55482(11) 0.0321(5) Uani 1 1 d . . . . .
C30 C 0.37044(12) 0.6550(3) 0.50508(11) 0.0328(5) Uani 1 1 d . . . . .
C31 C 0.42453(12) 0.6286(3) 0.57158(11) 0.0310(5) Uani 1 1 d . . . . .
C32 C 0.39242(14) 0.7401(3) 0.44314(12) 0.0403(5) Uani 1 1 d . . . . .
C33 C 0.50347(13) 0.6753(3) 0.57543(12) 0.0368(5) Uani 1 1 d . . . . .

loop_
_atom_site_aniso_label
_atom_site_aniso_U_11
_atom_site_aniso_U_22
_atom_site_aniso_U_33
_atom_site_aniso_U_23
_atom_site_aniso_U_13
_atom_site_aniso_U_12
O1 0.0314(8) 0.0438(8) 0.0309(7) 0.0029(6) 0.0065(6) -0.0020(7)
C1 0.0304(11) 0.0335(10) 0.0325(10) 0.0030(8) 0.0084(9) 0.0007(9)
C2 0.0276(12) 0.0432(12) 0.0370(11) -0.0018(9) 0.0009(9) -0.0021(9)
C3 0.0275(11) 0.0351(11) 0.0462(12) -0.0024(9) 0.0088(10) -0.0047(9)
C4 0.0284(11) 0.0285(10) 0.0394(10) 0.0004(8) 0.0096(9) 0.0005(8)
C5 0.0272(11) 0.0262(9) 0.0339(10) 0.0002(8) 0.0099(9) 0.0032(8)
C6 0.0262(10) 0.0241(9) 0.0322(9) -0.0017(8) 0.0067(8) 0.0004(8)
C7 0.0274(11) 0.0332(10) 0.0356(10) -0.0025(8) 0.0079(9) 0.0020(9)
C8 0.0386(13) 0.0428(12) 0.0336(10) 0.0003(9) 0.0092(10) 0.0032(10)
C9 0.0427(14) 0.0461(13) 0.0415(12) 0.0064(10) 0.0183(11) 0.0013(11)
C10 0.0321(12) 0.0377(11) 0.0455(12) 0.0053(9) 0.0138(10) -0.0019(9)
C11 0.0310(11) 0.0231(9) 0.0331(10) -0.0017(8) 0.0108(9) 0.0012(8)
C12 0.0281(11) 0.0318(10) 0.0337(10) -0.0005(8) 0.0076(9) 0.0009(8)
C13 0.0419(13) 0.0354(11) 0.0358(10) 0.0047(9) 0.0148(10) 0.0030(10)
C14 0.0427(13) 0.0303(10) 0.0422(11) 0.0016(9) 0.0213(10) -0.0001(9)
C15 0.0334(11) 0.0240(9) 0.0431(11) -0.0028(8) 0.0174(9) 0.0009(8)
C16 0.0273(10) 0.0225(9) 0.0371(10) -0.0041(8) 0.0115(8) 0.0004(8)
C17 0.0315(11) 0.0292(10) 0.0380(10) -0.0055(8) 0.0115(9) -0.0006(9)
C18 0.0283(11) 0.0363(11) 0.0439(11) -0.0076(9) 0.0066(9) 0.0002(9)
C19 0.0273(12) 0.0393(12) 0.0569(14) -0.0095(10) 0.0090(11) -0.0019(10)
C20 0.0328(12) 0.0320(11) 0.0537(13) -0.0052(10) 0.0182(10) -0.0039(9)
O2 0.0301(9) 0.0557(10) 0.0540(9) -0.0088(8) 0.0001(8) -0.0031(8)
N1 0.0351(10) 0.0337(9) 0.0394(9) -0.0045(7) 0.0081(8) 0.0018(8)
N2 0.0636(15) 0.0637(14) 0.0479(11) 0.0078(11) 0.0209(11) 0.0009(12)
N3 0.0302(10) 0.0307(9) 0.0383(9) -0.0017(7) 0.0089(8) 0.0012(7)
N4 0.0361(12) 0.0571(13) 0.0663(13) 0.0014(11) 0.0193(10) -0.0044(10)
C21 0.0305(12) 0.0313(10) 0.0483(12) -0.0075(9) 0.0081(10) 0.0002(9)
C22 0.0305(12) 0.0260(10) 0.0502(12) -0.0048(9) 0.0118(10) 0.0008(8)
C23 0.0308(11) 0.0254(9) 0.0437(11) -0.0035(8) 0.0116(9) 0.0008(8)
C24 0.0359(13) 0.0379(11) 0.0422(11) 0.0002(9) 0.0099(10) -0.0028(10)
C25 0.0526(16) 0.0421(12) 0.0443(12) 0.0028(10) 0.0189(12) 0.0002(11)
C26 0.0428(14) 0.0364(11) 0.0607(14) -0.0003(11) 0.0264(12) -0.0014(10)
C27 0.0337(12) 0.0320(11) 0.0604(14) -0.0063(10) 0.0174(11) -0.0003(9)
C28 0.0301(11) 0.0242(9) 0.0399(11) -0.0041(8) 0.0113(9) 0.0005(8)
C29 0.0278(11) 0.0283(10) 0.0395(11) -0.0061(8) 0.0066(9) 0.0023(8)
C30 0.0324(12) 0.0302(10) 0.0370(10) -0.0034(8) 0.0104(9) 0.0020(9)
C31 0.0289(11) 0.0276(10) 0.0393(10) -0.0022(8) 0.0137(9) 0.0012(8)
C32 0.0418(14) 0.0389(12) 0.0409(12) -0.0024(10) 0.0109(11) 0.0022(10)
C33 0.0335(13) 0.0363(11) 0.0421(11) 0.0012(9) 0.0119(10) 0.0012(9)

loop_
_atom_type_symbol
_atom_type_description
_atom_type_scat_dispersion_real
_atom_type_scat_dispersion_imag
_atom_type_scat_source
C C 0.0181 0.0091 'International Tables Vol C Tables 4.2.6.8 and 6.1.1.4'
H H 0.0000 0.0000 'International Tables Vol C Tables 4.2.6.8 and 6.1.1.4'
N N 0.0311 0.0180 'International Tables Vol C Tables 4.2.6.8 and 6.1.1.4'
O O 0.0492 0.0322 'International Tables Vol C Tables 4.2.6.8 and 6.1.1.4'

loop_
_geom_angle_atom_site_label_1
_geom_angle_atom_site_label_2
_geom_angle_atom_site_label_3
_geom_angle
_geom_angle_site_symmetry_1
_geom_angle_site_symmetry_3
_geom_angle_publ_flag
C12 O1 C1 105.74(15) . . ?
O1 C1 C2 121.38(18) . . ?
O1 C1 C6 112.27(17) . . ?
C6 C1 C2 126.28(19) . . ?
C1 C2 H2 121.7 . . ?
C3 C2 C1 116.67(19) . . ?
C3 C2 H2 121.7 . . ?
C2 C3 H3 119.4 . . ?
C2 C3 C4 121.2(2) . . ?
C4 C3 H3 119.4 . . ?
C3 C4 C5 121.34(18) . . ?
C10 C4 C3 119.53(19) . . ?
C10 C4 C5 119.10(19) . . ?
C4 C5 C6 117.06(17) . . ?
C7 C5 C4 117.61(18) . . ?
C7 C5 C6 125.26(18) . . ?
C1 C6 C5 116.77(18) . . ?
C1 C6 C11 104.73(16) . . ?
C5 C6 C11 138.49(18) . . ?
C5 C7 H7 119.4 . . ?
C8 C7 C5 121.2(2) . . ?
C8 C7 H7 119.4 . . ?
C7 C8 H8 119.5 . . ?
C7 C8 C9 121.0(2) . . ?
C9 C8 H8 119.5 . . ?
C8 C9 H9 120.3 . . ?
C10 C9 C8 119.4(2) . . ?
C10 C9 H9 120.3 . . ?
C4 C10 H10 119.2 . . ?
C9 C10 C4 121.5(2) . . ?
C9 C10 H10 119.2 . . ?
C12 C11 C6 104.68(17) . . ?
C12 C11 C16 117.19(18) . . ?
C16 C11 C6 138.02(18) . . ?
O1 C12 C11 112.32(17) . . ?
O1 C12 C13 121.76(18) . . ?
C11 C12 C13 125.9(2) . . ?
C12 C13 H13 121.5 . . ?
C14 C13 C12 117.1(2) . . ?
C14 C13 H13 121.5 . . ?
C13 C14 H14 119.5 . . ?
C13 C14 C15 121.08(19) . . ?
C15 C14 H14 119.5 . . ?
C14 C15 C16 121.3(2) . . ?
C20 C15 C14 119.53(19) . . ?
C20 C15 C16 119.14(19) . . ?
C11 C16 C15 117.00(18) . . ?
C17 C16 C11 125.38(18) . . ?
C17 C16 C15 117.51(19) . . ?
C16 C17 H17 119.5 . . ?
C18 C17 C16 121.0(2) . . ?
C18 C17 H17 119.5 . . ?
C17 C18 H18 119.5 . . ?
C17 C18 C19 121.0(2) . . ?
C19 C18 H18 119.5 . . ?
C18 C19 H19 120.1 . . ?
C20 C19 C18 119.7(2) . . ?
C20 C19 H19 120.1 . . ?
C15 C20 H20 119.3 . . ?
C19 C20 C15 121.4(2) . . ?
C19 C20 H20 119.3 . . ?
C29 N1 C30 113.26(18) . . ?
C28 N3 C31 113.27(17) . . ?
O2 C21 C22 129.5(2) . . ?
O2 C21 C29 126.4(2) . . ?
C22 C21 C29 104.11(18) . . ?
C23 C22 C21 110.54(19) . . ?
C27 C22 C21 128.9(2) . . ?
C27 C22 C23 120.5(2) . . ?
C22 C23 C28 107.90(18) . . ?
C24 C23 C22 121.8(2) . . ?
C24 C23 C28 130.3(2) . . ?
C23 C24 H24 121.5 . . ?
C23 C24 C25 117.0(2) . . ?
C25 C24 H24 121.5 . . ?
C24 C25 H25 119.2 . . ?
C26 C25 C24 121.7(2) . . ?
C26 C25 H25 119.2 . . ?
C25 C26 H26 119.4 . . ?
C25 C26 C27 121.2(2) . . ?
C27 C26 H26 119.4 . . ?
C22 C27 H27 121.1 . . ?
C26 C27 C22 117.8(2) . . ?
C26 C27 H27 121.1 . . ?
N3 C28 C23 128.71(19) . . ?
N3 C28 C29 122.43(18) . . ?
C29 C28 C23 108.85(18) . . ?
N1 C29 C21 126.73(19) . . ?
N1 C29 C28 124.69(19) . . ?
C28 C29 C21 108.57(18) . . ?
N1 C30 C31 122.77(18) . . ?
N1 C30 C32 116.68(19) . . ?
C31 C30 C32 120.6(2) . . ?
N3 C31 C30 123.47(19) . . ?
N3 C31 C33 117.70(19) . . ?
C30 C31 C33 118.81(18) . . ?
N2 C32 C30 178.6(3) . . ?
N4 C33 C31 177.1(2) . . ?

loop_
_geom_bond_atom_site_label_1
_geom_bond_atom_site_label_2
_geom_bond_distance
_geom_bond_site_symmetry_2
_geom_bond_publ_flag
O1 C1 1.372(2) . ?
O1 C12 1.362(3) . ?
C1 C2 1.395(3) . ?
C1 C6 1.389(3) . ?
C2 H2 0.9500 . ?
C2 C3 1.358(3) . ?
C3 H3 0.9500 . ?
C3 C4 1.423(3) . ?
C4 C5 1.431(3) . ?
C4 C10 1.413(3) . ?
C5 C6 1.439(3) . ?
C5 C7 1.418(3) . ?
C6 C11 1.470(3) . ?
C7 H7 0.9500 . ?
C7 C8 1.370(3) . ?
C8 H8 0.9500 . ?
C8 C9 1.399(3) . ?
C9 H9 0.9500 . ?
C9 C10 1.368(3) . ?
C10 H10 0.9500 . ?
C11 C12 1.395(3) . ?
C11 C16 1.438(3) . ?
C12 C13 1.397(3) . ?
C13 H13 0.9500 . ?
C13 C14 1.362(3) . ?
C14 H14 0.9500 . ?
C14 C15 1.425(3) . ?
C15 C16 1.442(3) . ?
C15 C20 1.411(3) . ?
C16 C17 1.413(3) . ?
C17 H17 0.9500 . ?
C17 C18 1.379(3) . ?
C18 H18 0.9500 . ?
C18 C19 1.397(3) . ?
C19 H19 0.9500 . ?
C19 C20 1.364(3) . ?
C20 H20 0.9500 . ?
O2 C21 1.212(3) . ?
N1 C29 1.312(3) . ?
N1 C30 1.348(3) . ?
N2 C32 1.146(3) . ?
N3 C28 1.331(3) . ?
N3 C31 1.352(3) . ?
N4 C33 1.146(3) . ?
C21 C22 1.482(3) . ?
C21 C29 1.511(3) . ?
C22 C23 1.403(3) . ?
C22 C27 1.392(3) . ?
C23 C24 1.381(3) . ?
C23 C28 1.472(3) . ?
C24 H24 0.9500 . ?
C24 C25 1.398(3) . ?
C25 H25 0.9500 . ?
C25 C26 1.384(4) . ?
C26 H26 0.9500 . ?
C26 C27 1.387(4) . ?
C27 H27 0.9500 . ?
C28 C29 1.413(3) . ?
C30 C31 1.400(3) . ?
C30 C32 1.442(3) . ?
C31 C33 1.438(3) . ?

loop_
_geom_torsion_atom_site_label_1
_geom_torsion_atom_site_label_2
_geom_torsion_atom_site_label_3
_geom_torsion_atom_site_label_4
_geom_torsion
_geom_torsion_site_symmetry_1
_geom_torsion_site_symmetry_2
_geom_torsion_site_symmetry_3
_geom_torsion_site_symmetry_4
_geom_torsion_publ_flag
O1 C1 C2 C3 178.81(19) . . . . ?
O1 C1 C6 C5 174.59(17) . . . . ?
O1 C1 C6 C11 -4.6(2) . . . . ?
O1 C12 C13 C14 -177.92(19) . . . . ?
C1 O1 C12 C11 1.3(2) . . . . ?
C1 O1 C12 C13 -179.05(19) . . . . ?
C1 C2 C3 C4 3.6(3) . . . . ?
C1 C6 C11 C12 5.0(2) . . . . ?
C1 C6 C11 C16 -171.0(2) . . . . ?
C2 C1 C6 C5 -8.5(3) . . . . ?
C2 C1 C6 C11 172.3(2) . . . . ?
C2 C3 C4 C5 -2.6(3) . . . . ?
C2 C3 C4 C10 175.3(2) . . . . ?
C3 C4 C5 C6 -3.8(3) . . . . ?
C3 C4 C5 C7 173.16(19) . . . . ?
C3 C4 C10 C9 -175.1(2) . . . . ?
C4 C5 C6 C1 8.8(3) . . . . ?
C4 C5 C6 C11 -172.4(2) . . . . ?
C4 C5 C7 C8 3.1(3) . . . . ?
C5 C4 C10 C9 2.8(3) . . . . ?
C5 C6 C11 C12 -173.9(2) . . . . ?
C5 C6 C11 C16 10.1(4) . . . . ?
C5 C7 C8 C9 0.6(3) . . . . ?
C6 C1 C2 C3 2.2(3) . . . . ?
C6 C5 C7 C8 179.87(19) . . . . ?
C6 C11 C12 O1 -4.0(2) . . . . ?
C6 C11 C12 C13 176.35(19) . . . . ?
C6 C11 C16 C15 -178.0(2) . . . . ?
C6 C11 C16 C17 6.1(4) . . . . ?
C7 C5 C6 C1 -167.94(19) . . . . ?
C7 C5 C6 C11 10.9(4) . . . . ?
C7 C8 C9 C10 -2.7(3) . . . . ?
C8 C9 C10 C4 0.9(3) . . . . ?
C10 C4 C5 C6 178.22(18) . . . . ?
C10 C4 C5 C7 -4.8(3) . . . . ?
C11 C12 C13 C14 1.7(3) . . . . ?
C11 C16 C17 C18 179.48(18) . . . . ?
C12 O1 C1 C2 -174.80(19) . . . . ?
C12 O1 C1 C6 2.3(2) . . . . ?
C12 C11 C16 C15 6.4(3) . . . . ?
C12 C11 C16 C17 -169.49(19) . . . . ?
C12 C13 C14 C15 3.3(3) . . . . ?
C13 C14 C15 C16 -3.0(3) . . . . ?
C13 C14 C15 C20 175.7(2) . . . . ?
C14 C15 C16 C11 -2.0(3) . . . . ?
C14 C15 C16 C17 174.23(18) . . . . ?
C14 C15 C20 C19 -176.8(2) . . . . ?
C15 C16 C17 C18 3.6(3) . . . . ?
C16 C11 C12 O1 173.00(16) . . . . ?
C16 C11 C12 C13 -6.7(3) . . . . ?
C16 C15 C20 C19 2.0(3) . . . . ?
C16 C17 C18 C19 0.0(3) . . . . ?
C17 C18 C19 C20 -2.7(3) . . . . ?
C18 C19 C20 C15 1.6(3) . . . . ?
C20 C15 C16 C11 179.24(17) . . . . ?
C20 C15 C16 C17 -4.5(3) . . . . ?
O2 C21 C22 C23 178.4(2) . . . . ?
O2 C21 C22 C27 -2.9(4) . . . . ?
O2 C21 C29 N1 2.8(3) . . . . ?
O2 C21 C29 C28 -178.1(2) . . . . ?
N1 C30 C31 N3 -2.6(3) . . . . ?
N1 C30 C31 C33 175.93(19) . . . . ?
N3 C28 C29 N1 -2.6(3) . . . . ?
N3 C28 C29 C21 178.31(18) . . . . ?
C21 C22 C23 C24 179.39(19) . . . . ?
C21 C22 C23 C28 0.7(2) . . . . ?
C21 C22 C27 C26 -178.1(2) . . . . ?
C22 C21 C29 N1 -177.12(19) . . . . ?
C22 C21 C29 C28 1.9(2) . . . . ?
C22 C23 C24 C25 -1.0(3) . . . . ?
C22 C23 C28 N3 -179.32(19) . . . . ?
C22 C23 C28 C29 0.5(2) . . . . ?
C23 C22 C27 C26 0.5(3) . . . . ?
C23 C24 C25 C26 0.4(3) . . . . ?
C23 C28 C29 N1 177.51(19) . . . . ?
C23 C28 C29 C21 -1.5(2) . . . . ?
C24 C23 C28 N3 2.2(4) . . . . ?
C24 C23 C28 C29 -178.0(2) . . . . ?
C24 C25 C26 C27 0.7(4) . . . . ?
C25 C26 C27 C22 -1.1(3) . . . . ?
C27 C22 C23 C24 0.6(3) . . . . ?
C27 C22 C23 C28 -178.06(18) . . . . ?
C28 N3 C31 C30 0.0(3) . . . . ?
C28 N3 C31 C33 -178.60(17) . . . . ?
C28 C23 C24 C25 177.3(2) . . . . ?
C29 N1 C30 C31 2.5(3) . . . . ?
C29 N1 C30 C32 -177.11(18) . . . . ?
C29 C21 C22 C23 -1.6(2) . . . . ?
C29 C21 C22 C27 177.1(2) . . . . ?
C30 N1 C29 C21 178.85(18) . . . . ?
C30 N1 C29 C28 0.0(3) . . . . ?
C31 N3 C28 C23 -177.72(19) . . . . ?
C31 N3 C28 C29 2.5(3) . . . . ?
C32 C30 C31 N3 176.95(19) . . . . ?
C32 C30 C31 C33 -4.5(3) . . . . ?
